data_4509172
loop_
_publ_author_name
'Lou, Benyong'
'Velaga, Sitaram P.'

_publ_section_title
;
 Polymorph Control of Felodipine Form II in an Attempted Cocrystallization
;
_journal_issue 3
_journal_name_full 'Crystal Growth &amp; Design'
_journal_page_first 1254
_journal_paper_doi 10.1021/cg8009749
_journal_volume 9
_journal_year 2009
_chemical_formula_moiety 'C18 H19 Cl2 N O4, C H3 O N'
_chemical_formula_sum 'C19 H22 Cl2 N2 O5'
_chemical_formula_weight 429.29
_chemical_melting_point 396
_chemical_name_systematic
; 
 ethyl methyl 4-(2,3-dichlorophenyl)-1,4-dihydro
-2,6-dimethyl-3,5-pyridinedicarboxylate formamide 
;
_space_group_IT_number 2
_symmetry_cell_setting triclinic
_symmetry_space_group_name_Hall '-P 1'
_symmetry_space_group_name_H-M 'P -1'
_atom_sites_solution_hydrogens geom
_atom_sites_solution_primary direct
_atom_sites_solution_secondary difmap
_audit_creation_method SHELXL-97
_cell_angle_alpha 100.99(3)
_cell_angle_beta 112.09(3)
_cell_angle_gamma 107.52(3)
_cell_formula_units_Z 2
_cell_length_a 9.6360(19)
_cell_length_b 11.335(2)
_cell_length_c 11.685(2)
_cell_measurement_reflns_used 11457
_cell_measurement_temperature 295(2)
_cell_measurement_theta_max 30.11
_cell_measurement_theta_min 2.88
_cell_volume 1059.0(6)
_computing_cell_refinement 'HKL Scalepack (Otwinowski & Minor,1997)'
_computing_data_collection 'COLLECT (Nonius,1999)'
_computing_data_reduction 'HKL Denzo and Scalepack (Otwinowski & Minor,1997)'
_computing_molecular_graphics 'X-seed (Barbour, 2001)'
_computing_publication_material 'SHELXL-97 (Sheldrick, 1997)'
_computing_structure_refinement 'SHELXL-97 (Sheldrick, 1997)'
_computing_structure_solution 'SHELXS-97 (Sheldrick, 1997)'
_diffrn_ambient_temperature 295(2)
_diffrn_measured_fraction_theta_full 0.984
_diffrn_measured_fraction_theta_max 0.984
_diffrn_measurement_device_type CCD
_diffrn_measurement_method '\f and \w scans'
_diffrn_radiation_monochromator graphite
_diffrn_radiation_source 'fine-focus sealed tube'
_diffrn_radiation_type MoK\a
_diffrn_radiation_wavelength 0.71073
_diffrn_reflns_av_R_equivalents 0.0157
_diffrn_reflns_av_sigmaI/netI 0.0249
_diffrn_reflns_limit_h_max 12
_diffrn_reflns_limit_h_min -12
_diffrn_reflns_limit_k_max 14
_diffrn_reflns_limit_k_min -14
_diffrn_reflns_limit_l_max 14
_diffrn_reflns_limit_l_min -14
_diffrn_reflns_number 8620
_diffrn_reflns_theta_full 27.00
_diffrn_reflns_theta_max 27.00
_diffrn_reflns_theta_min 2.88
_exptl_absorpt_coefficient_mu 0.338
_exptl_absorpt_correction_type none
_exptl_crystal_colour colorless
_exptl_crystal_density_diffrn 1.346
_exptl_crystal_density_method 'not measured'
_exptl_crystal_description block
_exptl_crystal_F_000 448
_exptl_crystal_size_max 0.43
_exptl_crystal_size_mid 0.24
_exptl_crystal_size_min 0.14
_refine_diff_density_max 0.751
_refine_diff_density_min -0.387
_refine_diff_density_rms 0.052
_refine_ls_extinction_method none
_refine_ls_goodness_of_fit_ref 1.078
_refine_ls_hydrogen_treatment constr
_refine_ls_matrix_type full
_refine_ls_number_parameters 252
_refine_ls_number_reflns 4547
_refine_ls_number_restraints 1
_refine_ls_restrained_S_all 1.079
_refine_ls_R_factor_all 0.0692
_refine_ls_R_factor_gt 0.0627
_refine_ls_shift/su_max 0.001
_refine_ls_shift/su_mean 0.000
_refine_ls_structure_factor_coef Fsqd
_refine_ls_weighting_details 'calc w=1/[\s^2^(Fo^2^)+(0.1134P)^2^+0.3237P] where P=(Fo^2^+2Fc^2^)/3'
_refine_ls_weighting_scheme calc
_refine_ls_wR_factor_gt 0.1872
_refine_ls_wR_factor_ref 0.1978
_reflns_number_gt 3944
_reflns_number_total 4547
_reflns_threshold_expression >2sigma(I)
_cod_data_source_file cg8009749sup1.cif
_cod_data_source_block FeloFormamide
_cod_original_cell_volume 1058.9(4)
_cod_original_sg_symbol_Hall -P1
_cod_original_sg_symbol_H-M P-1
_cod_database_code 4509172

loop_
_symmetry_equiv_pos_as_xyz
'x, y, z'
'-x, -y, -z'

loop_
_atom_site_label
_atom_site_type_symbol
_atom_site_fract_x
_atom_site_fract_y
_atom_site_fract_z
_atom_site_U_iso_or_equiv
_atom_site_adp_type
_atom_site_occupancy
_atom_site_symmetry_multiplicity
_atom_site_calc_flag
_atom_site_refinement_flags
Cl1 Cl 0.89648(8) 0.30188(7) 1.38749(6) 0.0707(2) Uani 1 1 d .
Cl2 Cl 0.60457(14) 0.08694(11) 1.38453(10) 0.1099(4) Uani 1 1 d .
O1 O 0.6138(3) 0.4306(2) 0.62112(19) 0.0829(6) Uani 1 1 d .
O2 O 0.7561(3) 0.67050(18) 1.19132(17) 0.0748(5) Uani 1 1 d .
O3 O 0.8449(2) 0.55869(18) 1.31764(16) 0.0683(5) Uani 1 1 d .
O4 O 0.9766(3) 0.1495(2) 0.9705(2) 0.0833(6) Uani 1 1 d .
O5 O 1.0259(3) 0.2384(2) 1.1741(2) 0.0825(6) Uani 1 1 d .
N1 N 0.6591(3) 0.4813(3) 0.4582(3) 0.0850(7) Uani 1 1 d .
H1A H 0.5730 0.5002 0.4286 0.102 Uiso 1 1 calc R
H1B H 0.7218 0.4881 0.4190 0.102 Uiso 1 1 calc R
N2 N 0.7216(2) 0.39456(18) 0.87436(17) 0.0535(4) Uani 1 1 d .
H2 H 0.6671 0.3894 0.7926 0.064 Uiso 1 1 calc R
C1 C 0.6938(4) 0.4431(3) 0.5599(3) 0.0760(7) Uani 1 1 d .
H1 H 0.7877 0.4235 0.5890 0.091 Uiso 1 1 calc R
C2 C 0.6563(3) 0.5798(2) 0.9270(2) 0.0604(5) Uani 1 1 d .
H2A H 0.5558 0.5673 0.9354 0.091 Uiso 1 1 calc R
H2B H 0.6315 0.5648 0.8348 0.091 Uiso 1 1 calc R
H2C H 0.7385 0.6699 0.9810 0.091 Uiso 1 1 calc R
C3 C 0.8131(3) 0.2466(3) 0.7785(3) 0.0677(6) Uani 1 1 d .
H3A H 0.8880 0.2031 0.8038 0.101 Uiso 1 1 calc R
H3B H 0.8547 0.3126 0.7427 0.101 Uiso 1 1 calc R
H3C H 0.7039 0.1809 0.7115 0.101 Uiso 1 1 calc R
C4 C 0.8021(2) 0.3128(2) 0.8971(2) 0.0513(4) Uani 1 1 d .
C5 C 0.8617(2) 0.30096(19) 1.0176(2) 0.0492(4) Uani 1 1 d .
C6 C 0.7220(2) 0.48391(19) 0.97279(19) 0.0478(4) Uani 1 1 d .
C7 C 0.7788(2) 0.47705(18) 1.09537(18) 0.0451(4) Uani 1 1 d .
C8 C 0.8251(2) 0.36477(19) 1.12330(19) 0.0452(4) Uani 1 1 d .
H8 H 0.9269 0.4022 1.2094 0.054 Uiso 1 1 calc R
C9 C 0.6891(2) 0.26248(18) 1.13436(19) 0.0457(4) Uani 1 1 d .
C10 C 0.5341(2) 0.2002(2) 1.0264(2) 0.0526(5) Uani 1 1 d .
H10 H 0.5168 0.2220 0.9490 0.063 Uiso 1 1 calc R
C11 C 0.4036(3) 0.1069(2) 1.0284(3) 0.0629(6) Uani 1 1 d .
H11 H 0.2987 0.0662 0.9533 0.076 Uiso 1 1 calc R
C12 C 0.4267(3) 0.0737(2) 1.1391(3) 0.0676(6) Uani 1 1 d .
H12 H 0.3378 0.0105 1.1413 0.081 Uiso 1 1 calc R
C13 C 0.5790(3) 0.1323(2) 1.2463(3) 0.0637(6) Uani 1 1 d .
C14 C 0.7109(3) 0.2274(2) 1.2460(2) 0.0529(5) Uani 1 1 d .
C15 C 0.7956(2) 0.5701(2) 1.2103(2) 0.0495(4) Uani 1 1 d .
C16 C 0.7765(6) 0.7646(4) 1.3049(3) 0.1046(12) Uani 1 1 d .
H16A H 0.7717 0.7227 1.3701 0.157 Uiso 1 1 calc R
H16B H 0.6887 0.7957 1.2785 0.157 Uiso 1 1 calc R
H16C H 0.8832 0.8395 1.3432 0.157 Uiso 1 1 calc R
C17 C 0.9576(3) 0.2221(2) 1.0470(2) 0.0575(5) Uani 1 1 d .
C18 C 1.1250(6) 0.1665(5) 1.2132(5) 0.1124(14) Uani 1 1 d D
H18A H 1.2269 0.2054 1.2060 0.135 Uiso 1 1 calc R
H18B H 1.0644 0.0741 1.1521 0.135 Uiso 1 1 calc R
C19 C 1.1698(19) 0.1674(16) 1.3511(7) 0.307(7) Uiso 1 1 d D
H19A H 1.2817 0.2340 1.4104 0.460 Uiso 1 1 calc R
H19B H 1.1640 0.0805 1.3546 0.460 Uiso 1 1 calc R
H19C H 1.0930 0.1885 1.3783 0.460 Uiso 1 1 calc R

loop_
_atom_site_aniso_label
_atom_site_aniso_U_11
_atom_site_aniso_U_22
_atom_site_aniso_U_33
_atom_site_aniso_U_23
_atom_site_aniso_U_13
_atom_site_aniso_U_12
Cl1 0.0666(4) 0.0874(5) 0.0536(3) 0.0324(3) 0.0223(3) 0.0282(3)
Cl2 0.1255(7) 0.1144(7) 0.0963(6) 0.0629(5) 0.0633(6) 0.0256(6)
O1 0.0996(14) 0.1185(16) 0.0642(10) 0.0494(11) 0.0513(11) 0.0588(13)
O2 0.1098(14) 0.0662(10) 0.0575(9) 0.0187(8) 0.0389(10) 0.0491(10)
O3 0.0901(12) 0.0695(10) 0.0478(8) 0.0193(7) 0.0333(8) 0.0347(9)
O4 0.0963(14) 0.0826(12) 0.0939(14) 0.0265(10) 0.0531(12) 0.0563(11)
O5 0.0941(13) 0.1089(15) 0.0799(12) 0.0452(11) 0.0442(11) 0.0731(13)
N1 0.0907(16) 0.124(2) 0.0712(14) 0.0516(14) 0.0528(13) 0.0527(16)
N2 0.0587(10) 0.0633(10) 0.0427(8) 0.0191(7) 0.0252(7) 0.0276(8)
C1 0.0848(17) 0.099(2) 0.0589(14) 0.0336(13) 0.0387(13) 0.0449(16)
C2 0.0711(13) 0.0644(12) 0.0596(12) 0.0306(10) 0.0343(11) 0.0341(11)
C3 0.0789(15) 0.0716(14) 0.0640(13) 0.0195(11) 0.0465(12) 0.0304(12)
C4 0.0495(10) 0.0521(10) 0.0530(11) 0.0145(8) 0.0289(9) 0.0172(8)
C5 0.0435(9) 0.0499(10) 0.0564(11) 0.0167(8) 0.0272(8) 0.0177(8)
C6 0.0460(9) 0.0511(10) 0.0481(10) 0.0181(8) 0.0243(8) 0.0183(8)
C7 0.0425(9) 0.0477(9) 0.0455(9) 0.0161(7) 0.0227(7) 0.0160(7)
C8 0.0407(8) 0.0491(9) 0.0439(9) 0.0155(7) 0.0193(7) 0.0168(7)
C9 0.0452(9) 0.0469(9) 0.0500(10) 0.0168(8) 0.0254(8) 0.0206(8)
C10 0.0464(10) 0.0522(10) 0.0564(11) 0.0162(9) 0.0226(9) 0.0196(8)
C11 0.0467(11) 0.0555(11) 0.0754(15) 0.0142(10) 0.0261(10) 0.0148(9)
C12 0.0646(13) 0.0548(12) 0.0882(17) 0.0224(11) 0.0476(13) 0.0162(10)
C13 0.0771(15) 0.0579(12) 0.0696(14) 0.0285(11) 0.0459(12) 0.0253(11)
C14 0.0545(11) 0.0556(11) 0.0541(11) 0.0215(9) 0.0288(9) 0.0231(9)
C15 0.0501(10) 0.0488(10) 0.0477(10) 0.0142(8) 0.0250(8) 0.0161(8)
C16 0.163(4) 0.081(2) 0.0766(19) 0.0126(16) 0.055(2) 0.069(2)
C17 0.0507(10) 0.0575(11) 0.0745(14) 0.0256(10) 0.0360(10) 0.0241(9)
C18 0.131(3) 0.145(3) 0.127(3) 0.083(3) 0.069(3) 0.106(3)

loop_
_atom_type_symbol
_atom_type_description
_atom_type_scat_dispersion_real
_atom_type_scat_dispersion_imag
_atom_type_scat_source
C C 0.0033 0.0016 'International Tables Vol C Tables 4.2.6.8 and 6.1.1.4'
H H 0.0000 0.0000 'International Tables Vol C Tables 4.2.6.8 and 6.1.1.4'
N N 0.0061 0.0033 'International Tables Vol C Tables 4.2.6.8 and 6.1.1.4'
O O 0.0106 0.0060 'International Tables Vol C Tables 4.2.6.8 and 6.1.1.4'
Cl Cl 0.1484 0.1585 'International Tables Vol C Tables 4.2.6.8 and 6.1.1.4'

loop_
_geom_angle_atom_site_label_1
_geom_angle_atom_site_label_2
_geom_angle_atom_site_label_3
_geom_angle
C15 O2 C16 116.7(2)
C17 O5 C18 115.9(3)
C1 N1 H1A 120.0
C1 N1 H1B 120.0
H1A N1 H1B 120.0
C6 N2 C4 123.50(18)
C6 N2 H2 118.3
C4 N2 H2 118.3
O1 C1 N1 124.7(3)
O1 C1 H1 117.6
N1 C1 H1 117.6
C6 C2 H2A 109.5
C6 C2 H2B 109.5
H2A C2 H2B 109.5
C6 C2 H2C 109.5
H2A C2 H2C 109.5
H2B C2 H2C 109.5
C4 C3 H3A 109.5
C4 C3 H3B 109.5
H3A C3 H3B 109.5
C4 C3 H3C 109.5
H3A C3 H3C 109.5
H3B C3 H3C 109.5
C5 C4 N2 119.56(18)
C5 C4 C3 127.7(2)
N2 C4 C3 112.7(2)
C4 C5 C17 120.56(19)
C4 C5 C8 120.83(18)
C17 C5 C8 118.57(19)
C7 C6 N2 119.01(18)
C7 C6 C2 127.77(19)
N2 C6 C2 113.22(18)
C6 C7 C15 124.74(18)
C6 C7 C8 121.45(17)
C15 C7 C8 113.77(17)
C5 C8 C7 110.67(16)
C5 C8 C9 110.76(16)
C7 C8 C9 110.84(15)
C5 C8 H8 108.2
C7 C8 H8 108.2
C9 C8 H8 108.2
C10 C9 C14 117.70(19)
C10 C9 C8 118.09(18)
C14 C9 C8 124.22(18)
C9 C10 C11 121.8(2)
C9 C10 H10 119.1
C11 C10 H10 119.1
C12 C11 C10 119.8(2)
C12 C11 H11 120.1
C10 C11 H11 120.1
C13 C12 C11 119.5(2)
C13 C12 H12 120.2
C11 C12 H12 120.2
C12 C13 C14 121.1(2)
C12 C13 Cl2 118.38(19)
C14 C13 Cl2 120.5(2)
C9 C14 C13 120.0(2)
C9 C14 Cl1 121.72(16)
C13 C14 Cl1 118.29(18)
O3 C15 O2 121.41(19)
O3 C15 C7 122.27(19)
O2 C15 C7 116.31(18)
O2 C16 H16A 109.5
O2 C16 H16B 109.5
H16A C16 H16B 109.5
O2 C16 H16C 109.5
H16A C16 H16C 109.5
H16B C16 H16C 109.5
O4 C17 O5 121.1(2)
O4 C17 C5 127.3(2)
O5 C17 C5 111.68(19)
O5 C18 C19 112.9(7)
O5 C18 H18A 109.0
C19 C18 H18A 109.0
O5 C18 H18B 109.0
C19 C18 H18B 109.0
H18A C18 H18B 107.8
C18 C19 H19A 109.5
C18 C19 H19B 109.5
H19A C19 H19B 109.5
C18 C19 H19C 109.5
H19A C19 H19C 109.5
H19B C19 H19C 109.5

loop_
_geom_bond_atom_site_label_1
_geom_bond_atom_site_label_2
_geom_bond_distance
Cl1 C14 1.726(2)
Cl2 C13 1.740(3)
O1 C1 1.230(3)
O2 C15 1.335(3)
O2 C16 1.440(3)
O3 C15 1.211(3)
O4 C17 1.202(3)
O5 C17 1.327(3)
O5 C18 1.439(3)
N1 C1 1.303(4)
N1 H1A 0.8800
N1 H1B 0.8800
N2 C6 1.378(3)
N2 C4 1.380(3)
N2 H2 0.8800
C1 H1 0.9500
C2 C6 1.500(3)
C2 H2A 0.9800
C2 H2B 0.9800
C2 H2C 0.9800
C3 C4 1.503(3)
C3 H3A 0.9800
C3 H3B 0.9800
C3 H3C 0.9800
C4 C5 1.357(3)
C5 C17 1.465(3)
C5 C8 1.521(3)
C6 C7 1.355(3)
C7 C15 1.461(3)
C7 C8 1.522(3)
C8 C9 1.532(3)
C8 H8 1.0000
C9 C10 1.389(3)
C9 C14 1.394(3)
C10 C11 1.390(3)
C10 H10 0.9500
C11 C12 1.372(4)
C11 H11 0.9500
C12 C13 1.370(4)
C12 H12 0.9500
C13 C14 1.400(3)
C16 H16A 0.9800
C16 H16B 0.9800
C16 H16C 0.9800
C18 C19 1.499(3)
C18 H18A 0.9900
C18 H18B 0.9900
C19 H19A 0.9800
C19 H19B 0.9800
C19 H19C 0.9800

loop_
_geom_hbond_atom_site_label_D
_geom_hbond_atom_site_label_H
_geom_hbond_atom_site_label_A
_geom_hbond_distance_DH
_geom_hbond_distance_HA
_geom_hbond_distance_DA
_geom_hbond_angle_DHA
_geom_hbond_site_symmetry_A
N2 H2 O1 0.88 2.06 2.900(3) 160.4 .
N1 H1A O1 0.88 2.10 2.979(4) 172.4 2_666
N1 H1B O3 0.88 2.07 2.913(3) 159.5 1_554
